data_7233787
loop_
_publ_author_name
'Salbego, Paulo R. S.'
'Orlando, Tain\'ara'
'Martins, Marcos A. P.'

_publ_section_title
;
 Comment on &#x2018;Solution growth and thermal treatment of crystals lead
 to two new forms of 2-((2,6-dimethylphenyl)amino)benzoic acid&#x2019; by
 R. Hu, Y. Zhoujin, M. Liu, M. Zhang, S. Parkin, P. Zhou, J. Wang, F. Yu
 and S. Long, RSC Adv., 2018, 8, 15459
;
_journal_issue 48
_journal_name_full 'RSC Advances'
_journal_page_first 28195
_journal_paper_doi 10.1039/C8RA07188H
_journal_volume 9
_journal_year 2019
_chemical_formula_moiety 'C7.50 H7.50 N0.50 O'
_chemical_formula_sum 'C7.5 H7.5 N0.5 O'
_chemical_formula_weight 120.64
_chemical_melting_point ?
_chemical_name_common '2-[(2,6-dimethylphenyl)amino]benzoic acid'
_chemical_name_systematic '2-[(2,6-dimethylphenyl)amino]benzoic acid'
_space_group_IT_number 2
_space_group_name_Hall '-P 1'
_space_group_name_H-M_alt 'P -1'
_symmetry_cell_setting triclinic
_symmetry_Int_Tables_number 2
_symmetry_space_group_name_Hall '-P 1'
_symmetry_space_group_name_H-M 'P -1'
_atom_sites_solution_hydrogens mixed
_atom_sites_solution_primary 'direct - structure invariant direct methods'
_atom_sites_solution_secondary 'direct - structure invariant direct methods'
_audit_conform_dict_location ftp://ftp.iucr.org/pub/cif_core.dic
_audit_conform_dict_name cif_core.dic
_audit_conform_dict_version 2.4.3
_audit_creation_date 2018-08-13T15:32:19-00:00
_audit_creation_method 'WinGX routine CIF_UPDATE'
_audit_update_record
;
2018-08-13 deposited with the CCDC.    2019-08-21 downloaded from the CCDC.
;
_cell_angle_alpha 72.496(10)
_cell_angle_beta 83.728(9)
_cell_angle_gamma 73.792(17)
_cell_formula_units_Z 4
_cell_length_a 7.5311(7)
_cell_length_b 8.0960(9)
_cell_length_c 11.1845(12)
_cell_measurement_reflns_used 0
_cell_measurement_temperature 296(2)
_cell_measurement_theta_max 0
_cell_measurement_theta_min 0
_cell_measurement_wavelength 0.71069
_cell_volume 624.28(13)
_computing_molecular_graphics 'Ortep for Windows (Farrugia, 2012)'
_computing_publication_material 'WinGX publication routines (Farrugia, 2012)'
_computing_structure_refinement 'SHELXL-2018/1 (Sheldrick, 2018)'
_computing_structure_solution 'SIR-92 (Altomare et al., 1994)'
_diffrn_ambient_temperature 296(2)
_diffrn_detector_area_resol_mean none
_diffrn_measured_fraction_theta_full 1
_diffrn_measured_fraction_theta_max 1
_diffrn_measurement_device_type 'Rigaku AFC6S'
_diffrn_measurement_method omega-2theta
_diffrn_radiation_probe x-ray
_diffrn_radiation_type MoK\a
_diffrn_radiation_wavelength 0.71069
_diffrn_reflns_av_unetI/netI 0.0038
_diffrn_reflns_Laue_measured_fraction_full 1
_diffrn_reflns_Laue_measured_fraction_max 1
_diffrn_reflns_limit_h_max 9
_diffrn_reflns_limit_h_min -9
_diffrn_reflns_limit_k_max 10
_diffrn_reflns_limit_k_min -10
_diffrn_reflns_limit_l_max 14
_diffrn_reflns_limit_l_min 0
_diffrn_reflns_number 2863
_diffrn_reflns_point_group_measured_fraction_full 1
_diffrn_reflns_point_group_measured_fraction_max 1
_diffrn_reflns_theta_full 25.24
_diffrn_reflns_theta_max 27.447
_diffrn_reflns_theta_min 1.91
_diffrn_source graphite-monochromated
_diffrn_standards_number 0
_exptl_absorpt_coefficient_mu 0.085
_exptl_absorpt_correction_type none
_exptl_crystal_colour colourless
_exptl_crystal_density_diffrn 1.284
_exptl_crystal_density_method 'not measured'
_exptl_crystal_description prism
_exptl_crystal_F_000 256
_exptl_crystal_size_max 0
_exptl_crystal_size_mid 0
_exptl_crystal_size_min 0
_refine_diff_density_max 0.269
_refine_diff_density_min -0.2
_refine_diff_density_rms 0.029
_refine_ls_extinction_method none
_refine_ls_goodness_of_fit_ref 1.12
_refine_ls_hydrogen_treatment mixed
_refine_ls_matrix_type full
_refine_ls_number_constraints 0
_refine_ls_number_parameters 167
_refine_ls_number_reflns 2863
_refine_ls_number_restraints 0
_refine_ls_restrained_S_all 1.12
_refine_ls_R_factor_all 0.037
_refine_ls_R_factor_gt 0.0366
_refine_ls_shift/su_max 0
_refine_ls_shift/su_mean 0
_refine_ls_structure_factor_coef Fsqd
_refine_ls_weighting_details 'w=1/[\s^2^(Fo^2^)+(0.0486P)^2^+0.1123P] where P=(Fo^2^+2Fc^2^)/3'
_refine_ls_weighting_scheme calc
_refine_ls_wR_factor_gt 0.1068
_refine_ls_wR_factor_ref 0.1071
_reflns_Friedel_coverage 0
_reflns_number_gt 2809
_reflns_number_total 2863
_reflns_threshold_expression 'I > 2\s(I)'
_cod_data_source_file c8ra07188h2.cif
_cod_data_source_block shelx
_cod_depositor_comments
;
The following automatic conversions were performed:

'_chemical_melting_point' value 'none' was changed to '?' - the value
is undefined or not given.

Automatic conversion script
Id: cif_fix_values 4973 2017-02-22 13:04:09Z antanas 
;
_cod_original_formula_sum 'C7.50 H7.50 N0.50 O'
_cod_database_code 7233787

loop_
_symmetry_equiv_pos_as_xyz
'x, y, z'
'-x, -y, -z'

loop_
_atom_site_label
_atom_site_type_symbol
_atom_site_fract_x
_atom_site_fract_y
_atom_site_fract_z
_atom_site_U_iso_or_equiv
_atom_site_adp_type
_atom_site_occupancy
_atom_site_site_symmetry_order
_atom_site_calc_flag
_atom_site_refinement_flags_posn
_atom_site_refinement_flags_adp
O2 O 0.06867(11) 0.80093(11) 0.10275(8) 0.0531(2) Uani 1 1 d . .
O1 O 0.24751(12) 0.95143(11) -0.03085(9) 0.0575(3) Uani 1 1 d . .
H1 H 0.146818 1.023171 -0.049734 0.086 Uiso 1 1 calc R U
N1 N 0.23214(12) 0.47569(11) 0.25716(8) 0.0410(2) Uani 1 1 d . .
C1 C 0.39373(13) 0.67295(12) 0.10285(9) 0.0336(2) Uani 1 1 d . .
C2 C 0.39269(13) 0.51222(12) 0.19889(8) 0.0315(2) Uani 1 1 d . .
C8 C 0.23400(13) 0.35059(12) 0.38026(9) 0.0361(2) Uani 1 1 d . .
C13 C 0.24314(14) 0.40745(13) 0.48472(10) 0.0390(2) Uani 1 1 d . .
C6 C 0.56277(15) 0.70081(15) 0.04816(10) 0.0427(2) Uani 1 1 d . .
H6 H 0.563576 0.806483 -0.014552 0.051 Uiso 1 1 calc R U
C12 C 0.24498(17) 0.28654(15) 0.60276(11) 0.0457(3) Uani 1 1 d . .
H12 H 0.249071 0.323585 0.673229 0.055 Uiso 1 1 calc R U
C7 C 0.22422(15) 0.81129(13) 0.05998(9) 0.0389(2) Uani 1 1 d . .
C9 C 0.23172(14) 0.17354(13) 0.39175(10) 0.0400(2) Uani 1 1 d . .
C15 C 0.24854(18) 0.59633(16) 0.47052(14) 0.0540(3) Uani 1 1 d . .
H15A H 0.24639 0.66138 0.383152 0.081 Uiso 1 1 calc R U
H15B H 0.142977 0.653548 0.513426 0.081 Uiso 1 1 calc R U
H15C H 0.359687 0.594892 0.505901 0.081 Uiso 1 1 calc R U
C11 C 0.24084(18) 0.11234(15) 0.61759(11) 0.0490(3) Uani 1 1 d . .
H11 H 0.242479 0.032352 0.697296 0.059 Uiso 1 1 calc R U
C10 C 0.23422(17) 0.05782(14) 0.51244(11) 0.0487(3) Uani 1 1 d . .
H10 H 0.231354 -0.059782 0.522826 0.058 Uiso 1 1 calc R U
C5 C 0.72834(16) 0.57615(18) 0.08451(12) 0.0514(3) Uani 1 1 d . .
H5 H 0.839669 0.597449 0.047678 0.062 Uiso 1 1 calc R U
C3 C 0.56302(15) 0.38785(14) 0.23354(11) 0.0431(2) Uani 1 1 d . .
H3 H 0.565648 0.281726 0.29659 0.052 Uiso 1 1 calc R U
C4 C 0.72530(16) 0.41887(17) 0.17686(12) 0.0494(3) Uani 1 1 d . .
H4 H 0.835828 0.332502 0.200866 0.059 Uiso 1 1 calc R U
C14 C 0.2308(2) 0.10740(17) 0.28044(12) 0.0548(3) Uani 1 1 d . .
H14A H 0.229052 0.203793 0.205012 0.082 Uiso 1 1 calc R U
H14B H 0.33982 0.01173 0.279628 0.082 Uiso 1 1 calc R U
H14C H 0.12298 0.064263 0.285317 0.082 Uiso 1 1 calc R U
H1B H 0.1191(19) 0.5332(18) 0.2161(12) 0.046(3) Uiso 1 1 d . .

loop_
_atom_site_aniso_label
_atom_site_aniso_U_11
_atom_site_aniso_U_22
_atom_site_aniso_U_33
_atom_site_aniso_U_23
_atom_site_aniso_U_13
_atom_site_aniso_U_12
O2 0.0369(4) 0.0389(4) 0.0592(5) 0.0185(4) -0.0029(3) -0.0059(3)
O1 0.0483(5) 0.0341(4) 0.0632(5) 0.0215(4) 0.0005(4) -0.0073(3)
N1 0.0352(4) 0.0318(4) 0.0418(5) 0.0109(3) -0.0082(3) -0.0067(3)
C1 0.0383(5) 0.0268(4) 0.0340(5) -0.0021(4) -0.0077(4) -0.0102(4)
C2 0.0330(4) 0.0268(4) 0.0318(4) -0.0037(3) -0.0054(3) -0.0064(3)
C8 0.0356(5) 0.0238(4) 0.0403(5) 0.0041(4) -0.0076(4) -0.0061(3)
C13 0.0346(5) 0.0294(5) 0.0487(6) -0.0022(4) -0.0079(4) -0.0086(4)
C6 0.0431(6) 0.0408(5) 0.0434(5) -0.0062(4) 0.0026(4) -0.0173(4)
C12 0.0525(6) 0.0402(5) 0.0426(6) -0.0109(4) -0.0043(5) -0.0088(5)
C7 0.0443(5) 0.0267(4) 0.0379(5) 0.0018(4) -0.0021(4) -0.0083(4)
C9 0.0398(5) 0.0256(4) 0.0484(6) -0.0033(4) -0.0046(4) -0.0051(4)
C15 0.0550(7) 0.0375(6) 0.0708(8) -0.0152(5) -0.0046(6) -0.0132(5)
C11 0.0613(7) 0.0359(5) 0.0375(5) 0.0031(4) -0.0011(5) -0.0080(5)
C10 0.0560(7) 0.0251(5) 0.0531(6) 0.0022(4) 0.0024(5) -0.0074(4)
C5 0.0373(5) 0.0585(7) 0.0561(7) -0.0151(6) 0.0078(5) -0.0137(5)
C3 0.0402(5) 0.0325(5) 0.0459(6) 0.0001(4) -0.0064(4) -0.0029(4)
C4 0.0346(5) 0.0512(6) 0.0557(7) -0.0145(5) -0.0032(5) -0.0002(4)
C14 0.0698(8) 0.0425(6) 0.0508(7) -0.0096(5) -0.0040(6) -0.0153(6)

loop_
_atom_type_symbol
_atom_type_description
_atom_type_scat_dispersion_real
_atom_type_scat_dispersion_imag
_atom_type_scat_source
C C 0.0033 0.0016 'International Tables Vol C Tables 4.2.6.8 and 6.1.1.4'
H H 0 0 'International Tables Vol C Tables 4.2.6.8 and 6.1.1.4'
N N 0.0061 0.0033 'International Tables Vol C Tables 4.2.6.8 and 6.1.1.4'
O O 0.0106 0.006 'International Tables Vol C Tables 4.2.6.8 and 6.1.1.4'

loop_
_geom_angle_atom_site_label_1
_geom_angle_atom_site_label_2
_geom_angle_atom_site_label_3
_geom_angle
C7 O1 H1 109.5
C2 N1 C8 120.96(8)
C2 N1 H1B 119.5(8)
C8 N1 H1B 119.5(8)
C6 C1 C2 119.02(9)
C6 C1 C7 118.79(9)
C2 C1 C7 122.18(9)
N1 C2 C3 119.88(9)
N1 C2 C1 122.33(8)
C3 C2 C1 117.79(9)
C13 C8 C9 121.68(9)
C13 C8 N1 118.96(9)
C9 C8 N1 119.34(10)
C12 C13 C8 118.67(9)
C12 C13 C15 120.38(11)
C8 C13 C15 120.95(10)
C5 C6 C1 121.88(10)
C5 C6 H6 119.1
C1 C6 H6 119.1
C11 C12 C13 121.19(11)
C11 C12 H12 119.4
C13 C12 H12 119.4
O2 C7 O1 120.99(9)
O2 C7 C1 123.98(9)
O1 C7 C1 115.02(9)
C10 C9 C8 117.18(10)
C10 C9 C14 120.28(10)
C8 C9 C14 122.53(10)
C13 C15 H15A 109.5
C13 C15 H15B 109.5
H15A C15 H15B 109.5
C13 C15 H15C 109.5
H15A C15 H15C 109.5
H15B C15 H15C 109.5
C12 C11 C10 119.23(10)
C12 C11 H11 120.4
C10 C11 H11 120.4
C11 C10 C9 122.03(10)
C11 C10 H10 119
C9 C10 H10 119
C6 C5 C4 118.55(10)
C6 C5 H5 120.7
C4 C5 H5 120.7
C4 C3 C2 121.51(10)
C4 C3 H3 119.2
C2 C3 H3 119.2
C3 C4 C5 121.23(10)
C3 C4 H4 119.4
C5 C4 H4 119.4
C9 C14 H14A 109.5
C9 C14 H14B 109.5
H14A C14 H14B 109.5
C9 C14 H14C 109.5
H14A C14 H14C 109.5
H14B C14 H14C 109.5

loop_
_geom_bond_atom_site_label_1
_geom_bond_atom_site_label_2
_geom_bond_distance
O2 C7 1.2314(13)
O1 C7 1.3149(11)
O1 H1 0.82
N1 C2 1.3732(13)
N1 C8 1.4419(12)
N1 H1B 0.942(14)
C1 C6 1.3974(14)
C1 C2 1.4178(13)
C1 C7 1.4582(14)
C2 C3 1.4009(14)
C8 C13 1.3931(15)
C8 C9 1.4049(13)
C13 C12 1.3858(15)
C13 C15 1.5008(15)
C6 C5 1.3785(17)
C6 H6 0.93
C12 C11 1.3784(16)
C12 H12 0.93
C9 C10 1.3910(15)
C9 C14 1.4972(16)
C15 H15A 0.96
C15 H15B 0.96
C15 H15C 0.96
C11 C10 1.3849(18)
C11 H11 0.93
C10 H10 0.93
C5 C4 1.3815(18)
C5 H5 0.93
C3 C4 1.3656(16)
C3 H3 0.93
C4 H4 0.93
C14 H14A 0.96
C14 H14B 0.96
C14 H14C 0.96

loop_
_geom_torsion_atom_site_label_1
_geom_torsion_atom_site_label_2
_geom_torsion_atom_site_label_3
_geom_torsion_atom_site_label_4
_geom_torsion
C8 N1 C2 C3 23.13(15)
C8 N1 C2 C1 -157.22(9)
C6 C1 C2 N1 179.85(9)
C7 C1 C2 N1 0.48(15)
C6 C1 C2 C3 -0.50(15)
C7 C1 C2 C3 -179.87(9)
C2 N1 C8 C13 79.61(13)
C2 N1 C8 C9 -98.65(12)
C9 C8 C13 C12 -1.75(16)
N1 C8 C13 C12 -179.97(9)
C9 C8 C13 C15 179.01(10)
N1 C8 C13 C15 0.79(15)
C2 C1 C6 C5 0.31(16)
C7 C1 C6 C5 179.70(10)
C8 C13 C12 C11 1.01(17)
C15 C13 C12 C11 -179.74(11)
C6 C1 C7 O2 -179.22(10)
C2 C1 C7 O2 0.15(17)
C6 C1 C7 O1 1.51(15)
C2 C1 C7 O1 -179.12(9)
C13 C8 C9 C10 1.60(16)
N1 C8 C9 C10 179.81(9)
C13 C8 C9 C14 -177.09(10)
N1 C8 C9 C14 1.12(16)
C13 C12 C11 C10 -0.18(19)
C12 C11 C10 C9 0.05(19)
C8 C9 C10 C11 -0.73(17)
C14 C9 C10 C11 177.98(11)
C1 C6 C5 C4 0.65(18)
N1 C2 C3 C4 179.38(10)
C1 C2 C3 C4 -0.28(16)
C2 C3 C4 C5 1.29(19)
C6 C5 C4 C3 -1.46(19)
